data_1563923
loop_
_publ_author_name
'Chatterjee, Madhumita'
'Ghosh, Prabir'
'Hazari, Arijit Singha'
'Lahiri, Goutam Kumar'

_publ_section_title
;
 Probing electronic structures of redox-active ruthenium-quinonoids
 appended with polycyclic aromatic hydrocarbon (PAH) backbone
;
_journal_name_full 'Inorganica Chimica Acta'
_journal_page_first 343
_journal_page_last 351
_journal_paper_doi 10.1016/j.ica.2018.08.047
_journal_volume 483
_journal_year 2018
_chemical_formula_sum 'C26 H23 N O5 Ru'
_chemical_formula_weight 530.52
_space_group_crystal_system orthorhombic
_space_group_IT_number 61
_space_group_name_Hall '-P 2ac 2ab'
_space_group_name_H-M_alt 'P b c a'
_atom_sites_solution_hydrogens geom
_audit_creation_method SHELXL-2017/1
_cell_angle_alpha 90
_cell_angle_beta 90
_cell_angle_gamma 90
_cell_formula_units_Z 8
_cell_length_a 7.8763(5)
_cell_length_b 16.3099(15)
_cell_length_c 33.9368(18)
_cell_measurement_reflns_used 3685
_cell_measurement_temperature 150(2)
_cell_measurement_theta_max 29.8660
_cell_measurement_theta_min 2.3890
_cell_volume 4359.6(5)
_computing_cell_refinement 'CrystalClear-SM Expert 2.0 r7 (Rigaku, 2011)'
_computing_data_collection 'CrystalClear-SM Expert 2.0 r7 (Rigaku, 2011)'
_computing_data_reduction 'CrystalClear-SM Expert 2.0 r7 (Rigaku, 2011)'
_computing_molecular_graphics ORTEP
_computing_publication_material ORTEP
_computing_structure_refinement 'SHELXL-2017/1 (Sheldrick, 2017)'
_computing_structure_solution 'SHELXT 2014/5 (Sheldrick, 2014)'
_diffrn_ambient_temperature 150(2)
_diffrn_measured_fraction_theta_full 0.990
_diffrn_measured_fraction_theta_max 0.990
_diffrn_measurement_device_type 'Rigaku Saturn724+'
_diffrn_measurement_method 'profile data from \w-scans'
_diffrn_radiation_type MoK\a
_diffrn_radiation_wavelength 0.71073
_diffrn_reflns_av_R_equivalents 0.0852
_diffrn_reflns_av_unetI/netI 0.1102
_diffrn_reflns_Laue_measured_fraction_full 0.990
_diffrn_reflns_Laue_measured_fraction_max 0.990
_diffrn_reflns_limit_h_max 9
_diffrn_reflns_limit_h_min -8
_diffrn_reflns_limit_k_max 19
_diffrn_reflns_limit_k_min -19
_diffrn_reflns_limit_l_max 40
_diffrn_reflns_limit_l_min -22
_diffrn_reflns_number 9327
_diffrn_reflns_point_group_measured_fraction_full 0.990
_diffrn_reflns_point_group_measured_fraction_max 0.990
_diffrn_reflns_theta_full 24.996
_diffrn_reflns_theta_max 24.996
_diffrn_reflns_theta_min 2.401
_exptl_absorpt_coefficient_mu 0.759
_exptl_absorpt_correction_T_max 1.00000
_exptl_absorpt_correction_T_min 0.40229
_exptl_absorpt_correction_type numerical
_exptl_absorpt_process_details 'NUMABS (Rigaku, 1999)'
_exptl_crystal_colour green
_exptl_crystal_density_diffrn 1.617
_exptl_crystal_description block
_exptl_crystal_F_000 2160
_exptl_crystal_size_max 0.128
_exptl_crystal_size_mid 0.095
_exptl_crystal_size_min 0.068
_refine_diff_density_max 0.644
_refine_diff_density_min -1.254
_refine_diff_density_rms 0.201
_refine_ls_extinction_coef .
_refine_ls_extinction_method none
_refine_ls_goodness_of_fit_ref 1.057
_refine_ls_hydrogen_treatment constr
_refine_ls_matrix_type full
_refine_ls_number_parameters 302
_refine_ls_number_reflns 3802
_refine_ls_number_restraints 0
_refine_ls_restrained_S_all 1.057
_refine_ls_R_factor_all 0.0978
_refine_ls_R_factor_gt 0.0501
_refine_ls_shift/su_max 0.000
_refine_ls_shift/su_mean 0.000
_refine_ls_structure_factor_coef Fsqd
_refine_ls_weighting_details 'w=1/[\s^2^(Fo^2^)+(0.0332P)^2^+0.3611P] where P=(Fo^2^+2Fc^2^)/3'
_refine_ls_weighting_scheme calc
_refine_ls_wR_factor_gt 0.0954
_refine_ls_wR_factor_ref 0.1203
_reflns_Friedel_coverage 0.000
_reflns_Friedel_fraction_full .
_reflns_Friedel_fraction_max .
_reflns_number_gt 2362
_reflns_number_total 3802
_reflns_threshold_expression 'I > 2\s(I)'
_cod_data_source_file 2.cif
_cod_data_source_block 2
_cod_database_code 1563923
_shelx_shelxl_version_number 2017/1
_shelx_space_group_comment
;
The symmetry employed for this shelxl refinement is uniquely defined
by the following loop, which should always be used as a source of
symmetry information in preference to the above space-group names.
They are only intended as comments.
;

loop_
_space_group_symop_operation_xyz
'x, y, z'
'-x+1/2, -y, z+1/2'
'-x, y+1/2, -z+1/2'
'x+1/2, -y+1/2, -z'
'-x, -y, -z'
'x-1/2, y, -z-1/2'
'x, -y-1/2, z-1/2'
'-x-1/2, y-1/2, z'

loop_
_atom_site_label
_atom_site_type_symbol
_atom_site_fract_x
_atom_site_fract_y
_atom_site_fract_z
_atom_site_U_iso_or_equiv
_atom_site_adp_type
_atom_site_occupancy
_atom_site_site_symmetry_order
_atom_site_calc_flag
_atom_site_refinement_flags_posn
_atom_site_refinement_flags_adp
_atom_site_refinement_flags_occupancy
_atom_site_disorder_assembly
_atom_site_disorder_group
Ru1 Ru 0.72248(5) 0.49945(3) 0.39354(2) 0.02278(17) Uani 1 1 d . . . . .
O1 O 0.8213(4) 0.6027(2) 0.36985(10) 0.0261(9) Uani 1 1 d . . . . .
O3 O 0.9571(4) 0.4495(3) 0.38961(9) 0.0289(9) Uani 1 1 d . . . . .
O5 O 0.4862(4) 0.5481(3) 0.40088(9) 0.0299(9) Uani 1 1 d . . . . .
O2 O 0.6182(4) 0.3952(2) 0.41566(10) 0.0271(9) Uani 1 1 d . . . . .
O4 O 0.7875(4) 0.5281(3) 0.45020(10) 0.0298(10) Uani 1 1 d . . . . .
N1 N 0.6834(5) 0.4805(3) 0.33734(11) 0.0241(11) Uani 1 1 d . . . . .
H1 H 0.625352 0.439206 0.329144 0.029 Uiso 1 1 calc R U . . .
C4 C 0.6600(6) 0.4686(4) 0.24908(14) 0.0231(12) Uani 1 1 d . . . . .
H4 H 0.604406 0.427611 0.263102 0.028 Uiso 1 1 calc R U . . .
C6 C 0.7423(6) 0.5272(4) 0.18681(15) 0.0256(14) Uani 1 1 d . . . . .
H6 H 0.740847 0.525491 0.159425 0.031 Uiso 1 1 calc R U . . .
C3 C 0.7433(6) 0.5309(4) 0.26929(14) 0.0184(12) Uani 1 1 d . . . . .
C7 C 0.8280(6) 0.5904(4) 0.20607(14) 0.0200(12) Uani 1 1 d . . . . .
C5 C 0.6591(6) 0.4669(4) 0.20819(14) 0.0271(14) Uani 1 1 d . . . . .
H5 H 0.602420 0.424986 0.195049 0.033 Uiso 1 1 calc R U . . .
C2 C 0.7500(6) 0.5339(4) 0.31261(14) 0.0213(13) Uani 1 1 d . . . . .
C1 C 0.8294(6) 0.6012(3) 0.33154(14) 0.0201(12) Uani 1 1 d . . . . .
C9 C 0.9933(6) 0.7151(4) 0.20285(15) 0.0274(14) Uani 1 1 d . . . . .
H9 H 1.048700 0.754975 0.188057 0.033 Uiso 1 1 calc R U . . .
C10 C 0.9923(6) 0.7213(4) 0.24515(14) 0.0214(12) Uani 1 1 d . . . . .
C14 C 0.9084(6) 0.6676(4) 0.30970(14) 0.0235(13) Uani 1 1 d . . . . .
C16 C 0.8278(6) 0.5935(3) 0.24785(14) 0.0177(12) Uani 1 1 d . . . . .
C8 C 0.9156(6) 0.6527(4) 0.18439(14) 0.0254(14) Uani 1 1 d . . . . .
H8 H 0.918769 0.649862 0.157033 0.030 Uiso 1 1 calc R U . . .
C20 C 0.9859(7) 0.3738(4) 0.39724(14) 0.0269(14) Uani 1 1 d . . . . .
C18 C 0.7005(6) 0.3294(4) 0.42064(14) 0.0262(14) Uani 1 1 d . . . . .
C12 C 1.0631(6) 0.7942(4) 0.30530(15) 0.0294(14) Uani 1 1 d . . . . .
H12 H 1.111445 0.839483 0.317609 0.035 Uiso 1 1 calc R U . . .
C15 C 0.9103(6) 0.6602(4) 0.26754(14) 0.0218(13) Uani 1 1 d . . . . .
C13 C 0.9843(6) 0.7342(4) 0.32766(15) 0.0254(13) Uani 1 1 d . . . . .
H13 H 0.982385 0.738798 0.354976 0.031 Uiso 1 1 calc R U . . .
C11 C 1.0702(6) 0.7870(4) 0.26459(16) 0.0301(14) Uani 1 1 d . . . . .
H11 H 1.127630 0.826460 0.249986 0.036 Uiso 1 1 calc R U . . .
C17 C 0.6055(7) 0.2600(4) 0.44017(15) 0.0351(15) Uani 1 1 d . . . . .
H17A H 0.634441 0.258046 0.467633 0.053 Uiso 1 1 calc R U . . .
H17B H 0.636056 0.209090 0.427881 0.053 Uiso 1 1 calc R U . . .
H17C H 0.485543 0.268772 0.437415 0.053 Uiso 1 1 calc R U . . .
C19 C 0.8727(6) 0.3158(4) 0.41139(15) 0.0272(13) Uani 1 1 d . . . . .
H19 H 0.914173 0.262951 0.415127 0.033 Uiso 1 1 calc R U . . .
C23 C 0.6924(8) 0.5648(4) 0.47480(16) 0.0355(15) Uani 1 1 d . . . . .
C22 C 0.7721(8) 0.5828(5) 0.51448(15) 0.0463(19) Uani 1 1 d . . . . .
H22A H 0.862202 0.544468 0.519331 0.069 Uiso 1 1 calc R U . . .
H22B H 0.687635 0.577709 0.534733 0.069 Uiso 1 1 calc R U . . .
H22C H 0.816830 0.637519 0.514520 0.069 Uiso 1 1 calc R U . . .
C25 C 0.4318(7) 0.5804(4) 0.43274(16) 0.0318(14) Uani 1 1 d . . . . .
C21 C 1.1666(6) 0.3465(4) 0.38926(15) 0.0352(16) Uani 1 1 d . . . . .
H21A H 1.172112 0.320203 0.363974 0.053 Uiso 1 1 calc R U . . .
H21B H 1.201719 0.308560 0.409310 0.053 Uiso 1 1 calc R U . . .
H21C H 1.240388 0.393301 0.389443 0.053 Uiso 1 1 calc R U . . .
C26 C 0.2507(7) 0.6099(4) 0.43074(17) 0.0429(17) Uani 1 1 d . . . . .
H26A H 0.238633 0.647742 0.409260 0.064 Uiso 1 1 calc R U . . .
H26B H 0.221592 0.636781 0.454982 0.064 Uiso 1 1 calc R U . . .
H26C H 0.176499 0.563956 0.426709 0.064 Uiso 1 1 calc R U . . .
C24 C 0.5224(7) 0.5890(4) 0.46761(16) 0.0417(17) Uani 1 1 d . . . . .
H24 H 0.465227 0.613247 0.488554 0.050 Uiso 1 1 calc R U . . .

loop_
_atom_site_aniso_label
_atom_site_aniso_U_11
_atom_site_aniso_U_22
_atom_site_aniso_U_33
_atom_site_aniso_U_23
_atom_site_aniso_U_13
_atom_site_aniso_U_12
Ru1 0.0253(3) 0.0239(3) 0.0191(2) 0.0011(2) 0.00113(18) 0.0008(2)
O1 0.030(2) 0.024(3) 0.0242(19) 0.0025(17) -0.0048(16) -0.0008(19)
O3 0.032(2) 0.025(3) 0.029(2) -0.0008(18) 0.0010(17) -0.002(2)
O5 0.033(2) 0.029(3) 0.028(2) 0.0029(19) 0.0000(17) 0.010(2)
O2 0.029(2) 0.022(3) 0.030(2) 0.0059(18) -0.0016(17) 0.0057(19)
O4 0.039(2) 0.032(3) 0.0185(19) 0.0038(18) -0.0006(17) 0.0020(19)
N1 0.022(2) 0.030(3) 0.020(2) -0.001(2) -0.0007(19) -0.003(2)
C4 0.022(3) 0.024(3) 0.024(3) -0.004(2) 0.001(2) 0.005(3)
C6 0.020(3) 0.037(4) 0.020(3) -0.001(3) 0.003(2) 0.006(3)
C3 0.012(2) 0.020(3) 0.023(3) -0.001(2) -0.001(2) 0.007(2)
C7 0.011(2) 0.024(4) 0.024(3) 0.001(3) 0.004(2) 0.010(3)
C5 0.021(3) 0.031(4) 0.030(3) -0.013(3) -0.002(2) 0.010(3)
C2 0.019(3) 0.027(4) 0.018(3) -0.006(2) 0.001(2) 0.000(3)
C1 0.015(3) 0.025(4) 0.020(3) 0.002(2) -0.005(2) 0.008(3)
C9 0.023(3) 0.026(4) 0.033(3) 0.009(3) 0.009(3) 0.007(3)
C10 0.016(3) 0.024(4) 0.025(3) 0.007(3) -0.001(2) 0.004(3)
C14 0.013(3) 0.028(4) 0.030(3) 0.000(3) 0.000(2) 0.005(3)
C16 0.012(2) 0.020(3) 0.020(3) -0.003(2) 0.003(2) 0.006(2)
C8 0.018(3) 0.039(4) 0.019(3) 0.001(3) 0.004(2) 0.010(3)
C20 0.029(3) 0.034(4) 0.017(3) -0.008(3) -0.003(2) -0.002(3)
C18 0.029(3) 0.034(4) 0.016(3) -0.003(3) -0.003(2) -0.008(3)
C12 0.027(3) 0.025(4) 0.037(3) -0.001(3) -0.004(3) -0.005(3)
C15 0.012(3) 0.026(4) 0.027(3) 0.001(3) 0.002(2) 0.007(2)
C13 0.022(3) 0.032(4) 0.023(3) -0.001(3) -0.007(2) -0.002(3)
C11 0.021(3) 0.027(4) 0.043(3) 0.012(3) 0.002(3) 0.004(3)
C17 0.044(4) 0.031(4) 0.030(3) 0.006(3) 0.002(3) 0.003(3)
C19 0.026(3) 0.016(3) 0.040(3) 0.009(3) 0.005(3) 0.006(3)
C23 0.053(4) 0.031(4) 0.023(3) 0.004(3) -0.001(3) -0.014(3)
C22 0.061(4) 0.054(6) 0.024(3) -0.008(3) -0.003(3) -0.012(4)
C25 0.036(3) 0.023(4) 0.037(3) 0.006(3) 0.010(3) 0.006(3)
C21 0.029(3) 0.046(5) 0.030(3) -0.003(3) 0.004(3) 0.007(3)
C26 0.047(4) 0.037(5) 0.045(4) 0.003(3) 0.010(3) 0.011(3)
C24 0.048(4) 0.049(5) 0.028(3) -0.004(3) 0.016(3) 0.002(4)

loop_
_atom_type_symbol
_atom_type_description
_atom_type_scat_dispersion_real
_atom_type_scat_dispersion_imag
_atom_type_scat_source
C C 0.0033 0.0016 'International Tables Vol C Tables 4.2.6.8 and 6.1.1.4'
H H 0.0000 0.0000 'International Tables Vol C Tables 4.2.6.8 and 6.1.1.4'
N N 0.0061 0.0033 'International Tables Vol C Tables 4.2.6.8 and 6.1.1.4'
O O 0.0106 0.0060 'International Tables Vol C Tables 4.2.6.8 and 6.1.1.4'
Ru Ru -1.2594 0.8363 'International Tables Vol C Tables 4.2.6.8 and 6.1.1.4'

loop_
_geom_angle_atom_site_label_1
_geom_angle_atom_site_label_2
_geom_angle_atom_site_label_3
_geom_angle
_geom_angle_site_symmetry_1
_geom_angle_site_symmetry_3
N1 Ru1 O1 78.73(17) . .
N1 Ru1 O3 90.91(15) . .
O1 Ru1 O3 87.58(15) . .
N1 Ru1 O2 99.45(17) . .
O1 Ru1 O2 178.03(13) . .
O3 Ru1 O2 93.23(15) . .
N1 Ru1 O5 92.12(15) . .
O1 Ru1 O5 94.33(15) . .
O3 Ru1 O5 176.69(13) . .
O2 Ru1 O5 84.95(15) . .
N1 Ru1 O4 173.03(16) . .
O1 Ru1 O4 95.01(15) . .
O3 Ru1 O4 85.72(14) . .
O2 Ru1 O4 86.85(15) . .
O5 Ru1 O4 91.41(14) . .
C1 O1 Ru1 113.6(3) . .
C20 O3 Ru1 122.4(3) . .
C25 O5 Ru1 124.8(3) . .
C18 O2 Ru1 123.5(3) . .
C23 O4 Ru1 125.3(3) . .
C2 N1 Ru1 117.0(4) . .
C2 N1 H1 121.5 . .
Ru1 N1 H1 121.5 . .
C5 C4 C3 120.7(5) . .
C5 C4 H4 119.7 . .
C3 C4 H4 119.7 . .
C5 C6 C7 120.5(5) . .
C5 C6 H6 119.7 . .
C7 C6 H6 119.7 . .
C4 C3 C16 119.6(5) . .
C4 C3 C2 122.2(5) . .
C16 C3 C2 118.2(5) . .
C6 C7 C16 119.6(5) . .
C6 C7 C8 121.1(5) . .
C16 C7 C8 119.3(5) . .
C6 C5 C4 120.4(5) . .
C6 C5 H5 119.8 . .
C4 C5 H5 119.8 . .
N1 C2 C1 113.5(4) . .
N1 C2 C3 126.9(5) . .
C1 C2 C3 119.6(5) . .
O1 C1 C2 116.5(5) . .
O1 C1 C14 121.1(5) . .
C2 C1 C14 122.4(4) . .
C8 C9 C10 121.1(5) . .
C8 C9 H9 119.5 . .
C10 C9 H9 119.5 . .
C11 C10 C15 119.2(5) . .
C11 C10 C9 121.4(5) . .
C15 C10 C9 119.4(5) . .
C13 C14 C15 120.1(5) . .
C13 C14 C1 123.1(5) . .
C15 C14 C1 116.8(5) . .
C7 C16 C3 119.2(5) . .
C7 C16 C15 119.5(5) . .
C3 C16 C15 121.3(4) . .
C9 C8 C7 121.2(5) . .
C9 C8 H8 119.4 . .
C7 C8 H8 119.4 . .
O3 C20 C19 127.8(5) . .
O3 C20 C21 114.4(5) . .
C19 C20 C21 117.7(6) . .
O2 C18 C19 126.7(5) . .
O2 C18 C17 116.1(5) . .
C19 C18 C17 117.1(5) . .
C13 C12 C11 120.2(6) . .
C13 C12 H12 119.9 . .
C11 C12 H12 119.9 . .
C10 C15 C16 119.5(5) . .
C10 C15 C14 118.9(5) . .
C16 C15 C14 121.6(5) . .
C14 C13 C12 120.5(5) . .
C14 C13 H13 119.8 . .
C12 C13 H13 119.8 . .
C12 C11 C10 121.1(5) . .
C12 C11 H11 119.4 . .
C10 C11 H11 119.4 . .
C18 C17 H17A 109.5 . .
C18 C17 H17B 109.5 . .
H17A C17 H17B 109.5 . .
C18 C17 H17C 109.5 . .
H17A C17 H17C 109.5 . .
H17B C17 H17C 109.5 . .
C20 C19 C18 126.0(6) . .
C20 C19 H19 117.0 . .
C18 C19 H19 117.0 . .
O4 C23 C24 125.1(5) . .
O4 C23 C22 115.5(5) . .
C24 C23 C22 119.4(5) . .
C23 C22 H22A 109.5 . .
C23 C22 H22B 109.5 . .
H22A C22 H22B 109.5 . .
C23 C22 H22C 109.5 . .
H22A C22 H22C 109.5 . .
H22B C22 H22C 109.5 . .
O5 C25 C24 126.2(5) . .
O5 C25 C26 114.3(5) . .
C24 C25 C26 119.5(5) . .
C20 C21 H21A 109.5 . .
C20 C21 H21B 109.5 . .
H21A C21 H21B 109.5 . .
C20 C21 H21C 109.5 . .
H21A C21 H21C 109.5 . .
H21B C21 H21C 109.5 . .
C25 C26 H26A 109.5 . .
C25 C26 H26B 109.5 . .
H26A C26 H26B 109.5 . .
C25 C26 H26C 109.5 . .
H26A C26 H26C 109.5 . .
H26B C26 H26C 109.5 . .
C25 C24 C23 127.2(5) . .
C25 C24 H24 116.4 . .
C23 C24 H24 116.4 . .

loop_
_geom_bond_atom_site_label_1
_geom_bond_atom_site_label_2
_geom_bond_distance
_geom_bond_site_symmetry_2
Ru1 N1 1.956(4) .
Ru1 O1 2.022(4) .
Ru1 O3 2.024(4) .
Ru1 O2 2.032(4) .
Ru1 O5 2.038(3) .
Ru1 O4 2.044(3) .
O1 C1 1.302(5) .
O3 C20 1.281(7) .
O5 C25 1.277(6) .
O2 C18 1.265(7) .
O4 C23 1.271(7) .
N1 C2 1.319(7) .
N1 H1 0.8600 .
C4 C5 1.388(6) .
C4 C3 1.391(7) .
C4 H4 0.9300 .
C6 C5 1.387(8) .
C6 C7 1.395(7) .
C6 H6 0.9300 .
C3 C16 1.419(7) .
C3 C2 1.472(6) .
C7 C16 1.419(6) .
C7 C8 1.432(7) .
C5 H5 0.9300 .
C2 C1 1.417(7) .
C1 C14 1.452(7) .
C9 C8 1.343(8) .
C9 C10 1.439(6) .
C9 H9 0.9300 .
C10 C11 1.400(8) .
C10 C15 1.410(7) .
C14 C13 1.381(7) .
C14 C15 1.436(6) .
C16 C15 1.434(7) .
C8 H8 0.9300 .
C20 C19 1.386(7) .
C20 C21 1.515(7) .
C18 C19 1.410(7) .
C18 C17 1.510(8) .
C12 C13 1.385(7) .
C12 C11 1.387(7) .
C12 H12 0.9300 .
C13 H13 0.9300 .
C11 H11 0.9300 .
C17 H17A 0.9600 .
C17 H17B 0.9600 .
C17 H17C 0.9600 .
C19 H19 0.9300 .
C23 C24 1.417(8) .
C23 C22 1.514(7) .
C22 H22A 0.9600 .
C22 H22B 0.9600 .
C22 H22C 0.9600 .
C25 C24 1.389(7) .
C25 C26 1.507(7) .
C21 H21A 0.9600 .
C21 H21B 0.9600 .
C21 H21C 0.9600 .
C26 H26A 0.9600 .
C26 H26B 0.9600 .
C26 H26C 0.9600 .
C24 H24 0.9300 .

loop_
_geom_torsion_atom_site_label_1
_geom_torsion_atom_site_label_2
_geom_torsion_atom_site_label_3
_geom_torsion_atom_site_label_4
_geom_torsion
_geom_torsion_site_symmetry_1
_geom_torsion_site_symmetry_2
_geom_torsion_site_symmetry_3
_geom_torsion_site_symmetry_4
C5 C4 C3 C16 0.1(7) . . . .
C5 C4 C3 C2 -178.7(5) . . . .
C5 C6 C7 C16 -0.9(8) . . . .
C5 C6 C7 C8 179.4(5) . . . .
C7 C6 C5 C4 0.0(8) . . . .
C3 C4 C5 C6 0.4(8) . . . .
Ru1 N1 C2 C1 -4.8(6) . . . .
Ru1 N1 C2 C3 177.6(4) . . . .
C4 C3 C2 N1 0.7(8) . . . .
C16 C3 C2 N1 -178.2(5) . . . .
C4 C3 C2 C1 -176.8(5) . . . .
C16 C3 C2 C1 4.3(7) . . . .
Ru1 O1 C1 C2 7.7(5) . . . .
Ru1 O1 C1 C14 -175.4(3) . . . .
N1 C2 C1 O1 -2.2(7) . . . .
C3 C2 C1 O1 175.7(4) . . . .
N1 C2 C1 C14 -179.0(4) . . . .
C3 C2 C1 C14 -1.2(7) . . . .
C8 C9 C10 C11 -178.8(5) . . . .
C8 C9 C10 C15 0.8(7) . . . .
O1 C1 C14 C13 2.4(8) . . . .
C2 C1 C14 C13 179.1(5) . . . .
O1 C1 C14 C15 -179.8(4) . . . .
C2 C1 C14 C15 -3.1(7) . . . .
C6 C7 C16 C3 1.4(7) . . . .
C8 C7 C16 C3 -178.9(4) . . . .
C6 C7 C16 C15 -177.6(5) . . . .
C8 C7 C16 C15 2.1(7) . . . .
C4 C3 C16 C7 -1.0(7) . . . .
C2 C3 C16 C7 177.9(4) . . . .
C4 C3 C16 C15 177.9(4) . . . .
C2 C3 C16 C15 -3.2(7) . . . .
C10 C9 C8 C7 0.4(8) . . . .
C6 C7 C8 C9 177.7(5) . . . .
C16 C7 C8 C9 -1.9(7) . . . .
Ru1 O3 C20 C19 -4.6(7) . . . .
Ru1 O3 C20 C21 175.1(3) . . . .
Ru1 O2 C18 C19 -1.4(7) . . . .
Ru1 O2 C18 C17 175.7(3) . . . .
C11 C10 C15 C16 179.0(4) . . . .
C9 C10 C15 C16 -0.6(7) . . . .
C11 C10 C15 C14 0.3(7) . . . .
C9 C10 C15 C14 -179.3(4) . . . .
C7 C16 C15 C10 -0.8(7) . . . .
C3 C16 C15 C10 -179.8(4) . . . .
C7 C16 C15 C14 177.8(4) . . . .
C3 C16 C15 C14 -1.2(7) . . . .
C13 C14 C15 C10 0.8(7) . . . .
C1 C14 C15 C10 -177.1(4) . . . .
C13 C14 C15 C16 -177.8(5) . . . .
C1 C14 C15 C16 4.3(7) . . . .
C15 C14 C13 C12 -0.2(8) . . . .
C1 C14 C13 C12 177.6(5) . . . .
C11 C12 C13 C14 -1.5(8) . . . .
C13 C12 C11 C10 2.7(8) . . . .
C15 C10 C11 C12 -2.1(8) . . . .
C9 C10 C11 C12 177.5(5) . . . .
O3 C20 C19 C18 -0.6(9) . . . .
C21 C20 C19 C18 179.8(5) . . . .
O2 C18 C19 C20 4.1(9) . . . .
C17 C18 C19 C20 -173.0(5) . . . .
Ru1 O4 C23 C24 2.9(9) . . . .
Ru1 O4 C23 C22 -177.2(4) . . . .
Ru1 O5 C25 C24 0.7(9) . . . .
Ru1 O5 C25 C26 -178.5(4) . . . .
O5 C25 C24 C23 0.7(11) . . . .
C26 C25 C24 C23 179.9(6) . . . .
O4 C23 C24 C25 -2.8(11) . . . .
C22 C23 C24 C25 177.4(6) . . . .
